data_1551265
loop_
_publ_author_name
'Alexandros P. Katsoulidis'
'Dmytro Antypov'
'George F. S. Whitehead'
'Elliot J. Carrington'
'Dave J. Adams'
'Neil G. Berry'
'George R. Darling'
'Matthew S. Dyer'
'Matthew J. Rosseinsky'

_publ_section_title
;
 Chemical control of structure and guest uptake by a conformationally
 mobile porous material
;
_journal_name_full Nature
_journal_page_first 213
_journal_page_last 217
_journal_paper_doi 10.1038/s41586-018-0820-9
_journal_volume 565
_journal_year 2019
_chemical_absolute_configuration rm
_chemical_formula_moiety 'C10 H13 N5 O4 Zn, C2 H6 O S'
_chemical_formula_sum 'C12 H19 N5 O5 S Zn'
_chemical_formula_weight 410.75
_space_group_crystal_system monoclinic
_space_group_IT_number 4
_space_group_name_Hall 'P 2yb'
_space_group_name_H-M_alt 'P 1 21 1'
_atom_sites_solution_hydrogens geom
_atom_sites_solution_primary direct
_cell_angle_alpha 90
_cell_angle_beta 105.264(8)
_cell_angle_gamma 90
_cell_formula_units_Z 2
_cell_length_a 9.5645(5)
_cell_length_b 9.0405(5)
_cell_length_c 10.4571(10)
_cell_measurement_reflns_used 1307
_cell_measurement_temperature 293(2)
_cell_measurement_theta_max 25.9660
_cell_measurement_theta_min 2.1860
_cell_volume 872.31(11)
_computing_cell_refinement
;
CrysAlisPro, Agilent Technologies,
Version 1.171.37.35 (release 13-08-2014 CrysAlis171 .NET)
(compiled Aug 13 2014,18:06:01)
;
_computing_data_collection
;
CrysAlisPro, Agilent Technologies,
Version 1.171.37.35 (release 13-08-2014 CrysAlis171 .NET)
(compiled Aug 13 2014,18:06:01)
;
_computing_data_reduction
;
CrysAlisPro, Agilent Technologies,
Version 1.171.37.35 (release 13-08-2014 CrysAlis171 .NET)
(compiled Aug 13 2014,18:06:01)
;
_computing_molecular_graphics 'Olex2 (Dolomanov et al., 2009)'
_computing_publication_material 'Olex2 (Dolomanov et al., 2009)'
_computing_structure_refinement 'ShelXL (Sheldrick, 2015)'
_computing_structure_solution 'XT (Sheldrick, 2015)'
_diffrn_ambient_temperature 293(2)
_diffrn_detector 'CCD plate'
_diffrn_measured_fraction_theta_full 0.999
_diffrn_measured_fraction_theta_max 0.999
_diffrn_measurement_details
;
#__ type_ start__ end____ width___ exp.time_
  1 omega -110.00   15.00   1.0000  100.0000
omega____ theta____ kappa____ phi______ frames
    -      -20.0000  -68.0000    0.0000 125
#__ type_ start__ end____ width___ exp.time_
  2 omega -110.00   15.00   1.0000  100.0000
omega____ theta____ kappa____ phi______ frames
    -      -20.0000  -68.0000  120.0000 125
#__ type_ start__ end____ width___ exp.time_
  3 omega -110.00  -69.00   1.0000  100.0000
omega____ theta____ kappa____ phi______ frames
    -      -20.0000  -68.0000  240.0000 41
;
_diffrn_measurement_device 'abstract diffractometer'
_diffrn_measurement_device_type 'dtrek-CrysAlisPro-abstract goniometer imported rigaku-d*trek images'
_diffrn_measurement_method '\w scans'
_diffrn_orient_matrix_UB_11 0.0197800000
_diffrn_orient_matrix_UB_12 -0.0401357000
_diffrn_orient_matrix_UB_13 0.0597689000
_diffrn_orient_matrix_UB_21 0.0034971000
_diffrn_orient_matrix_UB_22 -0.0654004000
_diffrn_orient_matrix_UB_23 -0.0356513000
_diffrn_orient_matrix_UB_31 0.0737134000
_diffrn_orient_matrix_UB_32 0.0138383000
_diffrn_orient_matrix_UB_33 0.0046325000
_diffrn_radiation_monochromator graphite
_diffrn_radiation_probe x-ray
_diffrn_radiation_type MoK\a
_diffrn_radiation_wavelength 0.71073
_diffrn_reflns_av_R_equivalents 0.0829
_diffrn_reflns_av_unetI/netI 0.1702
_diffrn_reflns_Laue_measured_fraction_full 0.999
_diffrn_reflns_Laue_measured_fraction_max 0.999
_diffrn_reflns_limit_h_max 7
_diffrn_reflns_limit_h_min -11
_diffrn_reflns_limit_k_max 10
_diffrn_reflns_limit_k_min -11
_diffrn_reflns_limit_l_max 12
_diffrn_reflns_limit_l_min -12
_diffrn_reflns_number 5339
_diffrn_reflns_point_group_measured_fraction_full 0.952
_diffrn_reflns_point_group_measured_fraction_max 0.952
_diffrn_reflns_theta_full 25.995
_diffrn_reflns_theta_max 25.995
_diffrn_reflns_theta_min 2.019
_diffrn_source 'Enhance (Mo) X-ray Source'
_exptl_absorpt_coefficient_mu 1.560
_exptl_absorpt_correction_T_max 1.00000
_exptl_absorpt_correction_T_min 0.82145
_exptl_absorpt_correction_type multi-scan
_exptl_absorpt_process_details
;
CrysAlisPro, Agilent Technologies,
Version 1.171.37.35 (release 13-08-2014 CrysAlis171 .NET)
(compiled Aug 13 2014,18:06:01)
Empirical absorption correction using spherical harmonics,
 implemented in SCALE3 ABSPACK scaling algorithm.
;
_exptl_crystal_colour white
_exptl_crystal_density_diffrn 1.564
_exptl_crystal_description plate
_exptl_crystal_F_000 424
_exptl_crystal_size_max 0.4
_exptl_crystal_size_mid 0.2
_exptl_crystal_size_min 0.05
_refine_diff_density_max 2.652
_refine_diff_density_min -0.742
_refine_diff_density_rms 0.149
_refine_ls_abs_structure_details
;
 Flack x determined using 517 quotients [(I+)-(I-)]/[(I+)+(I-)]
 (Parsons, Flack and Wagner, Acta Cryst. B69 (2013) 249-259).
;
_refine_ls_abs_structure_Flack 0.05(3)
_refine_ls_extinction_coef .
_refine_ls_extinction_method none
_refine_ls_goodness_of_fit_ref 1.038
_refine_ls_hydrogen_treatment constr
_refine_ls_matrix_type full
_refine_ls_number_parameters 219
_refine_ls_number_reflns 3250
_refine_ls_number_restraints 132
_refine_ls_restrained_S_all 1.025
_refine_ls_R_factor_all 0.1564
_refine_ls_R_factor_gt 0.0964
_refine_ls_shift/su_max 0.000
_refine_ls_shift/su_mean 0.000
_refine_ls_structure_factor_coef Fsqd
_refine_ls_weighting_details 'w=1/[\s^2^(Fo^2^)+(0.0879P)^2^+3.4213P] where P=(Fo^2^+2Fc^2^)/3'
_refine_ls_weighting_scheme calc
_refine_ls_wR_factor_gt 0.2043
_refine_ls_wR_factor_ref 0.2393
_reflns_Friedel_coverage 0.786
_reflns_Friedel_fraction_full 0.898
_reflns_Friedel_fraction_max 0.898
_reflns_number_gt 1948
_reflns_number_total 3250
_reflns_threshold_expression 'I > 2\s(I)'
_cod_data_source_file 1000002.cif
_cod_data_source_block PCOD1000002
_cod_original_cell_volume 872.30(11)
_cod_database_code 1551265
_shelx_space_group_comment
;
The symmetry employed for this shelxl refinement is uniquely defined
by the following loop, which should always be used as a source of
symmetry information in preference to the above space-group names.
They are only intended as comments.
;
_reflns_odcompleteness_completeness 99.90
_reflns_odcompleteness_iscentric 1
_reflns_odcompleteness_theta 26.30
_olex2_refinement_description
;
1. Fixed Uiso
 At 1.2 times of:
  All C(H) groups, All C(H,H) groups, All N(H) groups, All N(H,H) groups
 At 1.5 times of:
  All C(H,H,H) groups
2. Rigid bond restraints
 O008, Zn01, O003, C00B, O004, C00M, N006, C00A, C00K, C00I, C00F, C00H, N00E,
 C00J, O005, C00G, N00D
 with sigma for 1-2 distances of 0.02 and sigma for 1-3 distances of 0.02
3. Uiso/Uaniso restraints and constraints
C00K \\sim Zn01 \\sim O003 \\sim C00B \\sim O004 \\sim C00M \\sim C00A \\sim
C00I \\sim O008 \\sim C00F \\sim C00H \\sim N00E \\sim C00J \\sim O005 \\sim
C00G \\sim N00D: within 1.7A with sigma of 0.04 and sigma for terminal atoms of
0.08
Uanis(N007) \\sim Ueq, Uanis(C00C) \\sim Ueq, Uanis(N009) \\sim Ueq: with sigma
of 0.01 and sigma for terminal atoms of 0.1
4.a Ternary CH refined with riding coordinates:
 C00M(H00M)
4.b Secondary CH2 refined with riding coordinates:
 C00A(H00A,H00B), N00D(H00D,H00E), C00F(H00G,H00H), C00G(H00I,H00J)
4.c Aromatic/amide H refined with riding coordinates:
 N006(H006), C00C(H00C), N00E(H00F), C00H(H00K)
4.d Idealised Me refined as rotating group:
 C00N(H00L,H00N,H00O), C00O(H00P,H00Q,H00R)
;
_shelx_shelxl_version_number 2014/7
_olex2_submission_special_instructions 'No special instructions were received'

loop_
_space_group_symop_operation_xyz
'x, y, z'
'-x, y+1/2, -z'

loop_
_atom_site_label
_atom_site_type_symbol
_atom_site_fract_x
_atom_site_fract_y
_atom_site_fract_z
_atom_site_U_iso_or_equiv
_atom_site_adp_type
_atom_site_occupancy
_atom_site_site_symmetry_order
_atom_site_calc_flag
_atom_site_refinement_flags_posn
_atom_site_refinement_flags_adp
_atom_site_refinement_flags_occupancy
_atom_site_disorder_assembly
_atom_site_disorder_group
Zn01 Zn 0.15506(18) 0.5285(2) -0.0875(2) 0.0344(6) Uani 1 1 d . U . . .
S002 S 0.5581(7) 0.2048(10) 0.4756(8) 0.083(2) Uani 1 1 d . . . . .
O003 O 0.3626(11) 0.5745(12) -0.0227(14) 0.041(4) Uani 1 1 d . U . . .
O004 O 0.3404(13) 0.8107(15) 0.0290(16) 0.041(4) Uani 1 1 d . U . . .
O005 O 1.0996(13) 0.542(3) 0.4471(13) 0.065(4) Uani 1 1 d . U . . .
N006 N 0.6537(15) 0.5869(16) 0.1052(15) 0.035(4) Uani 1 1 d . U . . .
H006 H 0.6373 0.5038 0.0640 0.042 Uiso 1 1 calc R . . . .
N007 N 0.8719(13) 0.8415(16) -0.0046(16) 0.034(4) Uani 1 1 d . U . . .
O008 O 0.7676(14) 0.6962(16) 0.2998(13) 0.047(4) Uani 1 1 d . U . . .
N009 N 0.9931(14) 0.6646(16) -0.0792(16) 0.036(4) Uani 1 1 d . U . . .
C00A C 0.611(2) 0.748(2) -0.0901(19) 0.033(5) Uani 1 1 d . U . . .
H00A H 0.5600 0.6764 -0.1551 0.039 Uiso 1 1 calc R . . . .
H00B H 0.5763 0.8457 -0.1213 0.039 Uiso 1 1 calc R . . . .
C00B C 0.4115(18) 0.7021(18) 0.0169(19) 0.033(4) Uani 1 1 d . U . . .
C00C C 1.002(2) 0.787(3) -0.011(2) 0.027(4) Uani 1 1 d . U . . .
H00C H 1.0895 0.8322 0.0296 0.032 Uiso 1 1 calc R . . . .
N00D N 1.1410(14) 0.5003(17) 0.7198(17) 0.053(5) Uani 1 1 d . U . . .
H00D H 1.1779 0.5810 0.6924 0.063 Uiso 1 1 calc R . . . .
H00E H 1.1994 0.4256 0.7137 0.063 Uiso 1 1 calc R . . . .
N00E N 0.8816(16) 0.426(2) 0.3983(17) 0.047(4) Uani 1 1 d . U . . .
H00F H 0.8263 0.3707 0.4306 0.056 Uiso 1 1 calc R . . . .
C00F C 0.841(2) 0.453(2) 0.261(2) 0.048(5) Uani 1 1 d . U . . .
H00G H 0.7878 0.3681 0.2159 0.058 Uiso 1 1 calc R . . . .
H00H H 0.9276 0.4639 0.2300 0.058 Uiso 1 1 calc R . . . .
C00G C 1.005(2) 0.472(3) 0.627(2) 0.056(6) Uani 1 1 d . U . . .
H00I H 0.9353 0.5423 0.6439 0.067 Uiso 1 1 calc R . . . .
H00J H 0.9734 0.3743 0.6445 0.067 Uiso 1 1 calc R . . . .
C00H C 0.8475(18) 0.636(2) -0.1199(19) 0.037(5) Uani 1 1 d . U . . .
H00K H 0.8069 0.5548 -0.1709 0.044 Uiso 1 1 calc R . . . .
C00I C 0.7724(17) 0.7379(19) -0.0778(18) 0.031(4) Uani 1 1 d . U . . .
C00J C 1.000(2) 0.481(2) 0.481(2) 0.043(5) Uani 1 1 d . U . . .
C00K C 0.748(2) 0.591(2) 0.2243(19) 0.038(5) Uani 1 1 d . U . . .
O00L O 0.6289(19) 0.352(3) 0.467(2) 0.114(9) Uani 1 1 d . . . . .
C00M C 0.5774(17) 0.7181(19) 0.0419(18) 0.031(4) Uani 1 1 d . U . . .
H00M H 0.6096 0.8033 0.1003 0.037 Uiso 1 1 calc R . . . .
C00N C 0.606(3) 0.159(3) 0.643(2) 0.071(8) Uani 1 1 d . . . . .
H00L H 0.7082 0.1418 0.6722 0.107 Uiso 1 1 calc GR . . . .
H00N H 0.5550 0.0709 0.6561 0.107 Uiso 1 1 calc GR . . . .
H00O H 0.5800 0.2386 0.6931 0.107 Uiso 1 1 calc GR . . . .
C00O C 0.373(3) 0.252(4) 0.457(3) 0.094(11) Uani 1 1 d . . . . .
H00P H 0.3661 0.3190 0.5259 0.141 Uiso 1 1 calc GR . . . .
H00Q H 0.3189 0.1637 0.4624 0.141 Uiso 1 1 calc GR . . . .
H00R H 0.3347 0.2977 0.3721 0.141 Uiso 1 1 calc GR . . . .

loop_
_atom_site_aniso_label
_atom_site_aniso_U_11
_atom_site_aniso_U_22
_atom_site_aniso_U_33
_atom_site_aniso_U_23
_atom_site_aniso_U_13
_atom_site_aniso_U_12
Zn01 0.0170(8) 0.0262(10) 0.0641(14) 0.0004(15) 0.0181(8) -0.0008(12)
S002 0.055(4) 0.109(7) 0.096(6) -0.002(5) 0.039(4) -0.015(4)
O003 0.016(5) 0.026(8) 0.087(10) 0.001(6) 0.023(6) -0.006(5)
O004 0.021(7) 0.028(8) 0.078(11) -0.004(8) 0.019(7) -0.005(6)
O005 0.042(7) 0.089(12) 0.064(9) 0.001(13) 0.016(7) -0.008(11)
N006 0.026(7) 0.031(8) 0.051(10) -0.002(6) 0.013(7) 0.003(6)
N007 0.013(6) 0.032(8) 0.064(9) 0.001(7) 0.023(6) -0.001(6)
O008 0.043(8) 0.049(9) 0.044(9) -0.002(7) 0.003(7) 0.001(7)
N009 0.022(7) 0.026(8) 0.070(9) 0.001(7) 0.027(7) 0.002(6)
C00A 0.029(9) 0.028(11) 0.044(12) 0.005(9) 0.014(9) 0.000(9)
C00B 0.024(8) 0.012(9) 0.064(13) 0.004(8) 0.014(8) 0.005(7)
C00C 0.015(6) 0.021(7) 0.045(9) 0.003(7) 0.009(6) -0.010(5)
N00D 0.023(7) 0.020(11) 0.099(13) 0.021(9) -0.012(8) -0.001(6)
N00E 0.029(8) 0.054(11) 0.054(10) 0.003(9) 0.005(8) -0.001(8)
C00F 0.033(11) 0.043(11) 0.062(13) 0.014(10) 0.002(10) 0.004(9)
C00G 0.045(11) 0.073(16) 0.046(11) 0.001(10) 0.006(9) 0.021(10)
C00H 0.022(9) 0.043(12) 0.049(13) -0.007(10) 0.015(9) 0.009(8)
C00I 0.018(8) 0.027(10) 0.051(12) 0.005(9) 0.015(8) 0.007(7)
C00J 0.042(10) 0.041(13) 0.053(11) 0.000(9) 0.022(9) -0.005(8)
C00K 0.038(10) 0.047(12) 0.030(10) -0.005(8) 0.009(9) 0.005(9)
O00L 0.042(11) 0.14(2) 0.17(2) 0.043(18) 0.038(12) -0.013(12)
C00M 0.026(8) 0.020(9) 0.050(11) -0.005(8) 0.016(8) -0.001(7)
C00N 0.048(14) 0.10(2) 0.072(18) -0.007(16) 0.029(13) -0.005(14)
C00O 0.061(18) 0.12(3) 0.10(2) -0.03(2) 0.036(17) -0.047(18)

loop_
_atom_type_symbol
_atom_type_description
_atom_type_scat_dispersion_real
_atom_type_scat_dispersion_imag
_atom_type_scat_source
C C 0.0033 0.0016 'International Tables Vol C Tables 4.2.6.8 and 6.1.1.4'
H H 0.0000 0.0000 'International Tables Vol C Tables 4.2.6.8 and 6.1.1.4'
N N 0.0061 0.0033 'International Tables Vol C Tables 4.2.6.8 and 6.1.1.4'
O O 0.0106 0.0060 'International Tables Vol C Tables 4.2.6.8 and 6.1.1.4'
S S 0.1246 0.1234 'International Tables Vol C Tables 4.2.6.8 and 6.1.1.4'
Zn Zn 0.2839 1.4301 'International Tables Vol C Tables 4.2.6.8 and 6.1.1.4'

loop_
_geom_angle_atom_site_label_1
_geom_angle_atom_site_label_2
_geom_angle_atom_site_label_3
_geom_angle
_geom_angle_site_symmetry_1
_geom_angle_site_symmetry_3
O003 Zn01 N007 105.1(5) . 2_645
O003 Zn01 N009 125.4(6) . 1_455
O003 Zn01 N00D 99.7(6) . 1_454
N007 Zn01 N009 107.5(5) 2_645 1_455
N007 Zn01 N00D 113.3(6) 2_645 1_454
N009 Zn01 N00D 105.9(6) 1_455 1_454
O00L S002 C00N 105.5(14) . .
O00L S002 C00O 103.3(14) . .
C00N S002 C00O 99.0(13) . .
C00B O003 Zn01 123.7(10) . .
C00K N006 H006 118.7 . .
C00K N006 C00M 122.5(16) . .
C00M N006 H006 118.7 . .
C00C N007 Zn01 124.8(14) . 2_655
C00C N007 C00I 103.1(16) . .
C00I N007 Zn01 132.1(10) . 2_655
C00C N009 Zn01 127.3(14) . 1_655
C00C N009 C00H 104.0(16) . .
C00H N009 Zn01 127.4(13) . 1_655
H00A C00A H00B 108.0 . .
C00I C00A H00A 109.4 . .
C00I C00A H00B 109.4 . .
C00I C00A C00M 111.4(15) . .
C00M C00A H00A 109.4 . .
C00M C00A H00B 109.4 . .
O003 C00B C00M 114.4(14) . .
O004 C00B O003 126.6(16) . .
O004 C00B C00M 118.9(15) . .
N007 C00C H00C 122.9 . .
N009 C00C N007 114.1(19) . .
N009 C00C H00C 122.9 . .
Zn01 N00D H00D 107.0 1_656 .
Zn01 N00D H00E 107.0 1_656 .
H00D N00D H00E 106.8 . .
C00G N00D Zn01 121.1(14) . 1_656
C00G N00D H00D 107.0 . .
C00G N00D H00E 107.0 . .
C00F N00E H00F 117.9 . .
C00J N00E H00F 117.9 . .
C00J N00E C00F 124.2(19) . .
N00E C00F H00G 109.1 . .
N00E C00F H00H 109.1 . .
N00E C00F C00K 112.5(19) . .
H00G C00F H00H 107.8 . .
C00K C00F H00G 109.1 . .
C00K C00F H00H 109.1 . .
N00D C00G H00I 107.9 . .
N00D C00G H00J 107.9 . .
N00D C00G C00J 117.4(19) . .
H00I C00G H00J 107.2 . .
C00J C00G H00I 107.9 . .
C00J C00G H00J 107.9 . .
N009 C00H H00K 124.3 . .
C00I C00H N009 111.4(17) . .
C00I C00H H00K 124.3 . .
N007 C00I C00A 122.2(16) . .
C00H C00I N007 107.3(14) . .
C00H C00I C00A 130.3(17) . .
O005 C00J N00E 125(2) . .
O005 C00J C00G 119.4(19) . .
N00E C00J C00G 115.8(18) . .
N006 C00K C00F 114.8(17) . .
O008 C00K N006 125.3(18) . .
O008 C00K C00F 119.8(18) . .
N006 C00M C00A 110.8(15) . .
N006 C00M C00B 111.7(14) . .
N006 C00M H00M 108.6 . .
C00A C00M C00B 108.3(15) . .
C00A C00M H00M 108.6 . .
C00B C00M H00M 108.6 . .
S002 C00N H00L 109.5 . .
S002 C00N H00N 109.5 . .
S002 C00N H00O 109.5 . .
H00L C00N H00N 109.5 . .
H00L C00N H00O 109.5 . .
H00N C00N H00O 109.5 . .
S002 C00O H00P 109.5 . .
S002 C00O H00Q 109.5 . .
S002 C00O H00R 109.5 . .
H00P C00O H00Q 109.5 . .
H00P C00O H00R 109.5 . .
H00Q C00O H00R 109.5 . .

loop_
_geom_bond_atom_site_label_1
_geom_bond_atom_site_label_2
_geom_bond_distance
_geom_bond_site_symmetry_2
Zn01 O003 1.966(11) .
Zn01 N007 1.995(15) 2_645
Zn01 N009 1.997(14) 1_455
Zn01 N00D 2.000(19) 1_454
S002 O00L 1.51(2) .
S002 C00N 1.74(2) .
S002 C00O 1.78(3) .
O003 C00B 1.272(19) .
O004 C00B 1.22(2) .
O005 C00J 1.23(2) .
N006 H006 0.8600 .
N006 C00K 1.33(2) .
N006 C00M 1.46(2) .
N007 Zn01 1.995(15) 2_655
N007 C00C 1.36(3) .
N007 C00I 1.41(2) .
O008 C00K 1.22(2) .
N009 Zn01 1.997(14) 1_655
N009 C00C 1.31(3) .
N009 C00H 1.37(2) .
C00A H00A 0.9700 .
C00A H00B 0.9700 .
C00A C00I 1.52(2) .
C00A C00M 1.52(3) .
C00B C00M 1.55(2) .
C00C H00C 0.9300 .
N00D Zn01 2.000(19) 1_656
N00D H00D 0.8900 .
N00D H00E 0.8900 .
N00D C00G 1.42(2) .
N00E H00F 0.8600 .
N00E C00F 1.41(3) .
N00E C00J 1.33(3) .
C00F H00G 0.9700 .
C00F H00H 0.9700 .
C00F C00K 1.52(3) .
C00G H00I 0.9700 .
C00G H00J 0.9700 .
C00G C00J 1.51(3) .
C00H H00K 0.9300 .
C00H C00I 1.31(2) .
C00M H00M 0.9800 .
C00N H00L 0.9600 .
C00N H00N 0.9600 .
C00N H00O 0.9600 .
C00O H00P 0.9600 .
C00O H00Q 0.9600 .
C00O H00R 0.9600 .

loop_
_geom_torsion_atom_site_label_1
_geom_torsion_atom_site_label_2
_geom_torsion_atom_site_label_3
_geom_torsion_atom_site_label_4
_geom_torsion
_geom_torsion_site_symmetry_1
_geom_torsion_site_symmetry_2
_geom_torsion_site_symmetry_3
_geom_torsion_site_symmetry_4
Zn01 O003 C00B O004 5(3) . . . .
Zn01 O003 C00B C00M -170.7(11) . . . .
Zn01 N007 C00C N009 -178.4(13) 2_655 . . .
Zn01 N007 C00I C00A -5(3) 2_655 . . .
Zn01 N007 C00I C00H 178.5(13) 2_655 . . .
Zn01 N009 C00C N007 -168.2(13) 1_655 . . .
Zn01 N009 C00H C00I 168.0(13) 1_655 . . .
Zn01 N00D C00G C00J 168.8(13) 1_656 . . .
O003 C00B C00M N006 -40(2) . . . .
O003 C00B C00M C00A 82(2) . . . .
O004 C00B C00M N006 143.7(18) . . . .
O004 C00B C00M C00A -94(2) . . . .
N009 C00H C00I N007 0(2) . . . .
N009 C00H C00I C00A -175.5(18) . . . .
C00C N007 C00I C00A 175.7(17) . . . .
C00C N007 C00I C00H 0(2) . . . .
C00C N009 C00H C00I 0(2) . . . .
N00D C00G C00J O005 -16(3) . . . .
N00D C00G C00J N00E 167.0(18) . . . .
N00E C00F C00K N006 -150.1(18) . . . .
N00E C00F C00K O008 33(3) . . . .
C00F N00E C00J O005 -12(3) . . . .
C00F N00E C00J C00G 165.1(19) . . . .
C00H N009 C00C N007 0(2) . . . .
C00I N007 C00C N009 0(2) . . . .
C00I C00A C00M N006 -47(2) . . . .
C00I C00A C00M C00B -169.9(15) . . . .
C00J N00E C00F C00K -89(2) . . . .
C00K N006 C00M C00A 120.6(19) . . . .
C00K N006 C00M C00B -118.5(18) . . . .
C00M N006 C00K O008 10(3) . . . .
C00M N006 C00K C00F -166.9(16) . . . .
C00M C00A C00I N007 -68(2) . . . .
C00M C00A C00I C00H 107(2) . . . .
